data_2014003
loop_
_publ_author_name
'Yokokawa, Kazuo'
'Sakai, Ken'

_publ_section_title
;Di-\m-pivalamidato-\k^4^<i>N</i>:<i>O</i>;<i>O</i>:<i>N</i>-bis[(2,2'-bipyridine-\k^2^<i>N</i>,<i>N</i>')(sulfato-\k<i>O</i>)platinum(III)]
 tetrahydrate in a head-to-tail isomerism
;
_journal_issue 6
_journal_name_full 'Acta Crystallographica Section C'
_journal_page_first m244
_journal_page_last m247
_journal_paper_doi 10.1107/S010827010400811X
_journal_volume 60
_journal_year 2004
_chemical_formula_iupac '[Pt2 (C5 H10 N O)2 (C10 H8 N2)2 (S O4)2], 4H2 O'
_chemical_formula_moiety 'C30 H36 N6 O10 Pt2 S2, 4(H2 O)'
_chemical_formula_sum 'C30 H44 N6 O14 Pt2 S2'
_chemical_formula_weight 1167.01
_chemical_name_systematic
;
Di-\m-pivalamidato-\k^4^N,O-
bis[(sulfato)(2,2'-bipyridine-\k^2^N,N')platinum(III)] tetrahydrate
;
_space_group_IT_number 15
_symmetry_cell_setting monoclinic
_symmetry_space_group_name_Hall '-C 2yc'
_symmetry_space_group_name_H-M 'C 1 2/c 1'
_atom_sites_solution_hydrogens geom
_atom_sites_solution_primary direct
_atom_sites_solution_secondary difmap
_cell_angle_alpha 90.00
_cell_angle_beta 123.285(2)
_cell_angle_gamma 90.00
_cell_formula_units_Z 4
_cell_length_a 22.535(2)
_cell_length_b 11.9796(12)
_cell_length_c 16.4774(17)
_cell_measurement_reflns_used 7382
_cell_measurement_temperature 296(2)
_cell_measurement_theta_max 27.48
_cell_measurement_theta_min 2.53
_cell_volume 3718.5(6)
_computing_cell_refinement 'SAINT (Bruker, 2001)'
_computing_data_collection 'SMART (Bruker, 2001)'
_computing_data_reduction SAINT
_computing_molecular_graphics 'KENX (Sakai, 2002)'
_computing_publication_material
;
SHELXL97, TEXSAN (Molecular Structure Corporation, 2001),
KENX, and ORTEP (Johnson, 1976)
;
_computing_structure_refinement 'SHELXL97 (Sheldrick, 1997)'
_computing_structure_solution 'SHELXS97 (Sheldrick, 1997)'
_diffrn_ambient_temperature 296(2)
_diffrn_detector_area_resol_mean 8.366
_diffrn_measured_fraction_theta_full 0.996
_diffrn_measured_fraction_theta_max 0.996
_diffrn_measurement_device 'Bruker SMART APEX CCD-detector diffractometer'
_diffrn_measurement_method \w
_diffrn_radiation_monochromator graphite
_diffrn_radiation_source 'fine-focus sealed tube'
_diffrn_radiation_type MoK\a
_diffrn_radiation_wavelength 0.71073
_diffrn_reflns_av_R_equivalents 0.1446
_diffrn_reflns_av_sigmaI/netI 0.0890
_diffrn_reflns_limit_h_max 29
_diffrn_reflns_limit_h_min -29
_diffrn_reflns_limit_k_max 15
_diffrn_reflns_limit_k_min -15
_diffrn_reflns_limit_l_max 21
_diffrn_reflns_limit_l_min -21
_diffrn_reflns_number 20489
_diffrn_reflns_theta_full 27.54
_diffrn_reflns_theta_max 27.54
_diffrn_reflns_theta_min 2.12
_diffrn_standards_decay_% none
_diffrn_standards_interval_time 330
_diffrn_standards_number NONE
_exptl_absorpt_coefficient_mu 7.703
_exptl_absorpt_correction_T_max 0.62299
_exptl_absorpt_correction_T_min 0.14729
_exptl_absorpt_correction_type gaussian
_exptl_absorpt_process_details '(XPREP in SAINT; Bruker, 2001a)'
_exptl_crystal_colour yellow
_exptl_crystal_density_diffrn 2.085
_exptl_crystal_density_meas ?
_exptl_crystal_density_method 'not measured'
_exptl_crystal_description prism
_exptl_crystal_F_000 2264
_exptl_crystal_size_max 0.18
_exptl_crystal_size_mid 0.11
_exptl_crystal_size_min 0.08
_refine_diff_density_max 2.783
_refine_diff_density_min -1.606
_refine_ls_extinction_coef 0.00183(14)
_refine_ls_extinction_expression Fc^*^=kFc[1+0.001xFc^2^\l^3^/sin(2\q)]^-1/4^
_refine_ls_extinction_method SHELXL97
_refine_ls_goodness_of_fit_ref 1.096
_refine_ls_hydrogen_treatment constr
_refine_ls_matrix_type full
_refine_ls_number_parameters 238
_refine_ls_number_reflns 4288
_refine_ls_number_restraints 12
_refine_ls_restrained_S_all 1.098
_refine_ls_R_factor_all 0.0652
_refine_ls_R_factor_gt 0.0437
_refine_ls_shift/su_max 0.001
_refine_ls_shift/su_mean 0.000
_refine_ls_structure_factor_coef Fsqd
_refine_ls_weighting_details 'calc w=1/[\s^2^(Fo^2^)+(0.0564P)^2^] where P=(Fo^2^+2Fc^2^)/3'
_refine_ls_weighting_scheme calc
_refine_ls_wR_factor_gt 0.1082
_refine_ls_wR_factor_ref 0.1277
_reflns_number_gt 3218
_reflns_number_total 4288
_reflns_threshold_expression I>2\s(I)
_cod_data_source_file gd1315.cif
_cod_data_source_block I
_cod_depositor_comments
;
 Marking attached hydrogen atoms.

 Antanas Vaitkus,
 2017-08-07

The following automatic conversions were performed:
'_symmetry_cell_setting' value 'Monoclinic' changed to 'monoclinic'
according to '/home/saulius/struct/CIF-dictionaries/cif_core.dic'
dictionary named 'cif_core.dic' version 2.4.1 from 2010-06-29.

Automatic conversion script
Id: cif_fix_enum 1527 2010-12-29 10:47:43Z saulius 

The following automatic conversions were performed:

'_symmetry_cell_setting' value 'Monoclinic' changed to 'monoclinic'
according to /home/saulius/struct/CIF-dictionaries/cif_core.dic
dictionary named 'cif_core.dic' version 2.4.1 from 2010-06-29.

Automatic conversion script
Id: cif_fix_values 1715 2011-07-08 13:25:40Z adriana 

The following automatic conversions were performed:

'_exptl_crystal_density_meas' value 'not measured' was changed to '?'
- the value is perceived as not measured.

Automatic conversion script
Id: cif_fix_values 3008 2015-01-20 13:52:24Z robertas 
;
_cod_original_sg_symbol_H-M 'C 2/c'
_cod_database_code 2014003
_cod_database_fobs_code 2014003

loop_
_symmetry_equiv_pos_as_xyz
'x, y, z'
'-x, y, -z+1/2'
'x+1/2, y+1/2, z'
'-x+1/2, y+1/2, -z+1/2'
'-x, -y, -z'
'x, -y, z-1/2'
'-x+1/2, -y+1/2, -z'
'x+1/2, -y+1/2, z-1/2'

loop_
_atom_site_label
_atom_site_fract_x
_atom_site_fract_y
_atom_site_fract_z
_atom_site_U_iso_or_equiv
_atom_site_adp_type
_atom_site_calc_flag
_atom_site_refinement_flags
_atom_site_occupancy
_atom_site_disorder_assembly
_atom_site_disorder_group
_atom_site_type_symbol
_atom_site_attached_hydrogens
Pt1 0.042947(15) 0.97604(3) 0.84268(2) 0.02294(15) Uani d . 1 . . Pt 0
S1 0.17203(12) 1.0678(2) 1.04836(15) 0.0321(5) Uani d . 1 . . S 0
O1 0.0266(3) 1.0789(5) 0.6558(4) 0.0277(12) Uani d . 1 . . O 0
O2 0.1070(4) 0.9944(5) 0.9975(5) 0.0368(15) Uani d . 1 . . O 0
O3 0.1935(4) 1.0660(7) 1.1483(5) 0.0482(18) Uani d . 1 . . O 0
O4 0.1524(4) 1.1804(6) 1.0073(5) 0.0453(18) Uani d . 1 . . O 0
O5 0.2241(4) 1.0229(6) 1.0330(6) 0.0501(19) Uani d . 1 . . O 0
O6 0.3198(6) 0.9972(8) 1.3260(9) 0.082(3) Uani d . 1 . . O 2
O7 0.3136(7) 1.0901(8) 0.9778(8) 0.096(4) Uani d . 1 . . O 2
N1 0.0821(4) 1.1106(6) 0.8168(5) 0.0273(15) Uani d . 1 . . N 0
H1 0.1094 1.1540 0.8648 0.033 Uiso calc R 1 . . H 0
N2 0.0069(4) 0.8339(6) 0.8682(5) 0.0272(15) Uani d . 1 . . N 0
N3 0.1139(4) 0.8672(6) 0.8501(5) 0.0273(15) Uani d . 1 . . N 0
C1 0.0688(4) 1.1369(7) 0.7317(6) 0.0287(18) Uani d . 1 A . C 0
C2 0.1000(5) 1.2387(7) 0.7169(6) 0.039(2) Uani d D 1 . . C 0
C3A 0.0335(8) 1.3099(16) 0.6498(12) 0.077(3) Uiso d PD 0.707(15) A 1 C 0
H3A1 0.0117 1.3309 0.6837 0.093 Uiso calc PR 0.707(15) A 1 H 0
H3A2 0.0005 1.2674 0.5932 0.093 Uiso calc PR 0.707(15) A 1 H 0
H3A3 0.0470 1.3758 0.6305 0.093 Uiso calc PR 0.707(15) A 1 H 0
C3B 0.068(2) 1.347(2) 0.723(3) 0.077(3) Uiso d PD 0.293(15) A 2 C 0
H3B1 0.0717 1.3500 0.7840 0.093 Uiso calc PR 0.293(15) A 2 H 0
H3B2 0.0186 1.3496 0.6709 0.093 Uiso calc PR 0.293(15) A 2 H 0
H3B3 0.0925 1.4087 0.7180 0.093 Uiso calc PR 0.293(15) A 2 H 0
C4A 0.1468(9) 1.3054(15) 0.8088(10) 0.077(3) Uiso d PD 0.707(15) A 1 C 0
H4A1 0.1208 1.3233 0.8377 0.093 Uiso calc PR 0.707(15) A 1 H 0
H4A2 0.1614 1.3731 0.7934 0.093 Uiso calc PR 0.707(15) A 1 H 0
H4A3 0.1880 1.2622 0.8537 0.093 Uiso calc PR 0.707(15) A 1 H 0
C4B 0.1784(9) 1.237(4) 0.800(2) 0.077(3) Uiso d PD 0.293(15) A 2 C 0
H4B1 0.1994 1.1678 0.7985 0.093 Uiso calc PR 0.293(15) A 2 H 0
H4B2 0.1824 1.2435 0.8609 0.093 Uiso calc PR 0.293(15) A 2 H 0
H4B3 0.2026 1.2981 0.7927 0.093 Uiso calc PR 0.293(15) A 2 H 0
C5A 0.1351(9) 1.2080(18) 0.6651(13) 0.077(3) Uiso d PD 0.707(15) A 1 C 0
H5A1 0.1022 1.1676 0.6070 0.093 Uiso calc PR 0.707(15) A 1 H 0
H5A2 0.1758 1.1620 0.7065 0.093 Uiso calc PR 0.707(15) A 1 H 0
H5A3 0.1499 1.2746 0.6486 0.093 Uiso calc PR 0.707(15) A 1 H 0
C5B 0.095(2) 1.233(4) 0.6217(17) 0.077(3) Uiso d PD 0.293(15) A 2 C 0
H5B1 0.1145 1.1630 0.6179 0.093 Uiso calc PR 0.293(15) A 2 H 0
H5B2 0.1215 1.2932 0.6181 0.093 Uiso calc PR 0.293(15) A 2 H 0
H5B3 0.0463 1.2379 0.5688 0.093 Uiso calc PR 0.293(15) A 2 H 0
C6 -0.0488(5) 0.8294(8) 0.8774(7) 0.035(2) Uani d . 1 . . C 0
H6 -0.0716 0.8948 0.8759 0.042 Uiso calc R 1 . . H 0
C7 -0.0720(6) 0.7280(9) 0.8892(8) 0.047(3) Uani d . 1 . . C 0
H7 -0.1113 0.7243 0.8937 0.057 Uiso calc R 1 . . H 0
C8 -0.0367(7) 0.6327(9) 0.8941(9) 0.054(3) Uani d . 1 . . C 0
H8 -0.0527 0.5638 0.9004 0.065 Uiso calc R 1 . . H 0
C9 0.0229(6) 0.6386(8) 0.8897(8) 0.045(3) Uani d . 1 . . C 0
H9 0.0480 0.5743 0.8952 0.054 Uiso calc R 1 . . H 0
C10 0.0447(5) 0.7411(8) 0.8772(6) 0.032(2) Uani d . 1 . . C 0
C11 0.1057(5) 0.7604(7) 0.8693(7) 0.0324(19) Uani d . 1 . . C 0
C12 0.1520(6) 0.6786(8) 0.8777(8) 0.045(2) Uani d . 1 . . C 0
H12 0.1457 0.6049 0.8891 0.053 Uiso calc R 1 . . H 0
C13 0.2076(5) 0.7075(11) 0.8690(8) 0.051(3) Uani d . 1 . . C 0
H13 0.2387 0.6531 0.8735 0.061 Uiso calc R 1 . . H 0
C14 0.2164(5) 0.8164(9) 0.8536(8) 0.044(2) Uani d . 1 . . C 0
H14 0.2545 0.8370 0.8497 0.053 Uiso calc R 1 . . H 0
C15 0.1686(5) 0.8961(9) 0.8439(7) 0.038(2) Uani d . 1 . . C 0
H15 0.1745 0.9702 0.8329 0.045 Uiso calc R 1 . . H 0

loop_
_atom_site_aniso_label
_atom_site_aniso_U_11
_atom_site_aniso_U_22
_atom_site_aniso_U_33
_atom_site_aniso_U_12
_atom_site_aniso_U_13
_atom_site_aniso_U_23
Pt1 0.02148(19) 0.0219(2) 0.02608(19) 0.00053(13) 0.01349(14) 0.00201(13)
S1 0.0292(11) 0.0346(12) 0.0289(10) -0.0025(10) 0.0137(9) 0.0008(10)
O1 0.030(3) 0.029(3) 0.026(3) -0.005(3) 0.017(3) -0.002(3)
O2 0.040(4) 0.034(4) 0.039(4) -0.011(3) 0.023(3) -0.002(3)
O3 0.047(4) 0.055(4) 0.028(3) -0.009(4) 0.011(3) 0.000(3)
O4 0.057(5) 0.032(4) 0.040(4) -0.003(3) 0.022(4) 0.000(3)
O5 0.034(4) 0.053(5) 0.066(5) 0.003(3) 0.029(4) -0.007(4)
O6 0.064(6) 0.089(7) 0.099(9) 0.016(5) 0.049(6) 0.034(6)
O7 0.152(11) 0.070(7) 0.125(9) -0.037(7) 0.113(9) -0.037(6)
N1 0.027(4) 0.021(4) 0.031(4) -0.005(3) 0.014(3) -0.002(3)
N2 0.030(4) 0.021(4) 0.032(4) -0.002(3) 0.019(3) 0.003(3)
N3 0.022(3) 0.031(4) 0.028(3) 0.001(3) 0.013(3) 0.003(3)
C1 0.025(4) 0.024(4) 0.040(5) 0.005(4) 0.020(4) -0.002(4)
C2 0.053(6) 0.027(5) 0.043(5) -0.012(4) 0.031(5) -0.001(4)
C6 0.032(5) 0.037(5) 0.041(5) 0.000(4) 0.023(4) 0.004(4)
C7 0.041(6) 0.047(6) 0.063(7) -0.010(5) 0.035(6) -0.001(5)
C8 0.078(8) 0.031(6) 0.076(8) -0.013(6) 0.057(7) -0.001(5)
C9 0.057(7) 0.027(5) 0.059(7) 0.003(5) 0.036(6) 0.003(5)
C10 0.038(5) 0.029(5) 0.033(4) 0.000(4) 0.023(4) 0.004(4)
C11 0.035(5) 0.027(5) 0.038(5) 0.006(4) 0.021(4) 0.005(4)
C12 0.054(6) 0.025(5) 0.058(7) 0.006(5) 0.033(6) 0.005(5)
C13 0.039(6) 0.066(8) 0.056(7) 0.018(5) 0.031(5) 0.005(6)
C14 0.031(5) 0.052(7) 0.052(6) 0.005(5) 0.025(5) 0.002(5)
C15 0.027(4) 0.041(6) 0.048(6) 0.002(4) 0.022(4) 0.003(4)

loop_
_atom_type_symbol
_atom_type_description
_atom_type_scat_dispersion_real
_atom_type_scat_dispersion_imag
_atom_type_scat_source
C C 0.0033 0.0016 'International Tables Vol C Tables 4.2.6.8 and 6.1.1.4'
H H 0.0000 0.0000 'International Tables Vol C Tables 4.2.6.8 and 6.1.1.4'
N N 0.0061 0.0033 'International Tables Vol C Tables 4.2.6.8 and 6.1.1.4'
O O 0.0106 0.0060 'International Tables Vol C Tables 4.2.6.8 and 6.1.1.4'
S S 0.1246 0.1234 'International Tables Vol C Tables 4.2.6.8 and 6.1.1.4'
Pt Pt -1.7033 8.3905 'International Tables Vol C Tables 4.2.6.8 and 6.1.1.4'

loop_
_geom_angle_atom_site_label_1
_geom_angle_atom_site_label_2
_geom_angle_atom_site_label_3
_geom_angle_site_symmetry_1
_geom_angle_site_symmetry_3
_geom_angle
_geom_angle_publ_flag
N1 Pt1 N3 . . 96.1(3) yes
N1 Pt1 N2 . . 176.8(3) yes
N3 Pt1 N2 . . 80.7(3) yes
N1 Pt1 O2 . . 94.8(3) yes
N3 Pt1 O2 . . 90.0(3) yes
N2 Pt1 O2 . . 85.7(3) yes
N1 Pt1 O1 . 2_556 86.9(3) yes
O1 Pt1 N3 2_556 . 175.7(2) yes
O1 Pt1 N2 2_556 . 96.3(3) yes
O1 Pt1 O2 2_556 . 86.7(2) yes
N1 Pt1 Pt1 . 2_556 83.0(2) ?
O1 Pt1 Pt1 2_556 2_556 86.02(16) ?
N3 Pt1 Pt1 . 2_556 97.3(2) ?
N2 Pt1 Pt1 . 2_556 96.9(2) ?
O2 Pt1 Pt1 . 2_556 172.53(19) ?
O5 S1 O3 . . 113.7(5) ?
O5 S1 O4 . . 109.4(5) ?
O3 S1 O4 . . 111.7(5) ?
O5 S1 O2 . . 108.8(4) ?
O3 S1 O2 . . 104.0(4) ?
O4 S1 O2 . . 109.0(4) ?
C1 O1 Pt1 . 2_556 119.2(5) ?
S1 O2 Pt1 . . 122.4(4) ?
C1 N1 Pt1 . . 124.0(6) ?
C6 N2 C10 . . 121.4(8) ?
C6 N2 Pt1 . . 124.2(6) ?
C10 N2 Pt1 . . 114.3(6) ?
C15 N3 C11 . . 120.8(8) ?
C15 N3 Pt1 . . 124.2(6) ?
C11 N3 Pt1 . . 114.8(6) ?
O1 C1 N1 . . 121.9(8) yes
O1 C1 C2 . . 116.6(8) yes
N1 C1 C2 . . 121.5(8) yes
C1 C2 C5A . . 109.7(11) ?
C1 C2 C3B . . 114(2) ?
C1 C2 C5B . . 111(2) ?
C3B C2 C5B . . 110.2(16) ?
C1 C2 C4A . . 113.6(11) ?
C5A C2 C4A . . 113.9(10) ?
C1 C2 C4B . . 105(2) ?
C3B C2 C4B . . 108.3(16) ?
C5B C2 C4B . . 108.5(15) ?
C1 C2 C3A . . 102.1(10) ?
C5A C2 C3A . . 109.7(9) ?
C4A C2 C3A . . 107.2(9) ?
N2 C6 C7 . . 120.1(9) ?
C8 C7 C6 . . 119.3(10) ?
C7 C8 C9 . . 120.3(10) ?
C10 C9 C8 . . 119.2(10) ?
N2 C10 C9 . . 119.5(9) ?
N2 C10 C11 . . 115.0(8) ?
C9 C10 C11 . . 125.5(9) ?
N3 C11 C12 . . 120.1(9) ?
N3 C11 C10 . . 115.1(8) ?
C12 C11 C10 . . 124.8(9) ?
C11 C12 C13 . . 119.4(10) ?
C14 C13 C12 . . 119.4(10) ?
C13 C14 C15 . . 120.0(10) ?
N3 C15 C14 . . 120.3(9) ?
C1 N1 H1 . . 118.0 ?
Pt1 N1 H1 . . 118.0 ?
C2 C3A H3A1 . . 109.5 ?
C2 C3A H3A2 . . 109.5 ?
H3A1 C3A H3A2 . . 109.5 ?
C2 C3A H3A3 . . 109.5 ?
H3A1 C3A H3A3 . . 109.5 ?
H3A2 C3A H3A3 . . 109.5 ?
C2 C3B H3B1 . . 109.5 ?
C2 C3B H3B2 . . 109.5 ?
H3B1 C3B H3B2 . . 109.5 ?
C2 C3B H3B3 . . 109.5 ?
H3B1 C3B H3B3 . . 109.5 ?
H3B2 C3B H3B3 . . 109.5 ?
C2 C4A H4A1 . . 109.5 ?
C2 C4A H4A2 . . 109.5 ?
H4A1 C4A H4A2 . . 109.5 ?
C2 C4A H4A3 . . 109.5 ?
H4A1 C4A H4A3 . . 109.5 ?
H4A2 C4A H4A3 . . 109.5 ?
C2 C4B H4B1 . . 109.5 ?
C2 C4B H4B2 . . 109.5 ?
H4B1 C4B H4B2 . . 109.5 ?
C2 C4B H4B3 . . 109.5 ?
H4B1 C4B H4B3 . . 109.5 ?
H4B2 C4B H4B3 . . 109.5 ?
C2 C5A H5A1 . . 109.5 ?
C2 C5A H5A2 . . 109.5 ?
H5A1 C5A H5A2 . . 109.5 ?
C2 C5A H5A3 . . 109.5 ?
H5A1 C5A H5A3 . . 109.5 ?
H5A2 C5A H5A3 . . 109.5 ?
C2 C5B H5B1 . . 109.5 ?
C2 C5B H5B2 . . 109.5 ?
H5B1 C5B H5B2 . . 109.5 ?
C2 C5B H5B3 . . 109.5 ?
H5B1 C5B H5B3 . . 109.5 ?
H5B2 C5B H5B3 . . 109.5 ?
N2 C6 H6 . . 119.9 ?
C7 C6 H6 . . 119.9 ?
C8 C7 H7 . . 120.4 ?
C6 C7 H7 . . 120.4 ?
C7 C8 H8 . . 119.9 ?
C9 C8 H8 . . 119.9 ?
C10 C9 H9 . . 120.4 ?
C8 C9 H9 . . 120.4 ?
C11 C12 H12 . . 120.3 ?
C13 C12 H12 . . 120.3 ?
C14 C13 H13 . . 120.3 ?
C12 C13 H13 . . 120.3 ?
C13 C14 H14 . . 120.0 ?
C15 C14 H14 . . 120.0 ?
N3 C15 H15 . . 119.8 ?
C14 C15 H15 . . 119.8 ?

loop_
_geom_bond_atom_site_label_1
_geom_bond_atom_site_label_2
_geom_bond_site_symmetry_2
_geom_bond_distance
_geom_bond_publ_flag
Pt1 O1 2_556 2.004(6) yes
Pt1 O2 . 2.144(7) yes
Pt1 N1 . 1.993(7) yes
Pt1 N2 . 2.027(7) yes
Pt1 N3 . 2.015(7) yes
Pt1 Pt1 2_556 2.5664(6) yes
O1 C1 . 1.282(10) yes
N1 C1 . 1.302(11) yes
C1 C2 . 1.492(12) yes
S1 O5 . 1.433(7) ?
S1 O3 . 1.439(7) ?
S1 O4 . 1.466(7) ?
S1 O2 . 1.508(7) ?
N2 C6 . 1.346(11) ?
N2 C10 . 1.359(11) ?
N3 C15 . 1.337(11) ?
N3 C11 . 1.355(11) ?
C2 C5A . 1.494(9) ?
C2 C3B . 1.513(10) ?
C2 C5B . 1.513(10) ?
C2 C4A . 1.514(9) ?
C2 C4B . 1.530(10) ?
C2 C3A . 1.542(9) ?
C6 C7 . 1.378(14) ?
C7 C8 . 1.368(16) ?
C8 C9 . 1.386(15) ?
C9 C10 . 1.378(13) ?
C10 C11 . 1.469(12) ?
C11 C12 . 1.380(13) ?
C12 C13 . 1.382(15) ?
C13 C14 . 1.365(16) ?
C14 C15 . 1.380(13) ?
N1 H1 . 0.8600 ?
C3A H3A1 . 0.9600 ?
C3A H3A2 . 0.9600 ?
C3A H3A3 . 0.9600 ?
C3B H3B1 . 0.9600 ?
C3B H3B2 . 0.9600 ?
C3B H3B3 . 0.9600 ?
C4A H4A1 . 0.9600 ?
C4A H4A2 . 0.9600 ?
C4A H4A3 . 0.9600 ?
C4B H4B1 . 0.9600 ?
C4B H4B2 . 0.9600 ?
C4B H4B3 . 0.9600 ?
C5A H5A1 . 0.9600 ?
C5A H5A2 . 0.9600 ?
C5A H5A3 . 0.9600 ?
C5B H5B1 . 0.9600 ?
C5B H5B2 . 0.9600 ?
C5B H5B3 . 0.9600 ?
C6 H6 . 0.9300 ?
C7 H7 . 0.9300 ?
C8 H8 . 0.9300 ?
C9 H9 . 0.9300 ?
C12 H12 . 0.9300 ?
C13 H13 . 0.9300 ?
C14 H14 . 0.9300 ?
C15 H15 . 0.9300 ?

loop_
_geom_contact_atom_site_label_1
_geom_contact_atom_site_label_2
_geom_contact_distance
_geom_contact_site_symmetry_2
_geom_contact_publ_flag
O3 O6 2.864(13) . yes
O5 O7 2.750(12) . yes
O7 O4 2.828(12) 7_577 yes
O7 O6 2.784(14) 6_575 yes
N3 N2 3.125(10) 2_556 yes
N3 C6 3.221(12) 2_556 yes
C10 C10 3.515(18) 2_556 yes
C11 N2 3.411(12) 2_556 yes
C11 C10 3.595(13) 2_556 yes
C13 C7 3.636(16) 2_556 yes
C14 C6 3.605(14) 2_556 yes
C15 C6 3.228(13) 2_556 yes
N2 C5B 3.59(3) 6_576 yes
C6 C5B 3.60(4) 6_576 yes
C7 C5B 3.64(4) 6_576 yes
C8 C5B 3.64(4) 6_576 yes
C9 C5B 3.58(3) 6_576 yes
C10 C5B 3.549(18) 6_576 yes
C7 C3A 3.62(2) 6_576 yes
C8 C3A 3.66(2) 6_576 yes
C14 C12 3.741(15) 7_567 yes

loop_
_geom_hbond_atom_site_label_D
_geom_hbond_atom_site_label_H
_geom_hbond_atom_site_label_A
_geom_hbond_distance_DH
_geom_hbond_distance_HA
_geom_hbond_distance_DA
_geom_hbond_angle_DHA
_geom_hbond_publ_flag
N1 H1 O4 0.86 2.01 2.757(10) 144.2 yes

loop_
_geom_torsion_atom_site_label_1
_geom_torsion_atom_site_label_2
_geom_torsion_atom_site_label_3
_geom_torsion_atom_site_label_4
_geom_torsion_site_symmetry_3
_geom_torsion_site_symmetry_4
_geom_torsion
_geom_torsion_publ_flag
N1 Pt1 Pt1 O1 2_556 . 16.5(3) yes
N3 Pt1 Pt1 N2 2_556 2_556 17.0(3) yes
O1 C1 C2 C5A . . -53.7(11) ?
N1 C1 C2 C5A . . 128.5(10) ?
O1 C1 C2 C3B . . 105.7(17) ?
N1 C1 C2 C3B . . -72.1(18) ?
O1 C1 C2 C5B . . -19.1(18) ?
N1 C1 C2 C5B . . 163.0(17) ?
O1 C1 C2 C4A . . 177.6(10) ?
N1 C1 C2 C4A . . -0.2(13) ?
O1 C1 C2 C4B . . -136.1(16) ?
N1 C1 C2 C4B . . 46.0(17) ?
O1 C1 C2 C3A . . 62.6(10) ?
N1 C1 C2 C3A . . -115.3(10) ?
C10 N2 C6 C7 . . -4.8(14) ?
N2 C6 C7 C8 . . 1.8(16) ?
C6 C7 C8 C9 . . 1.6(18) ?
C7 C8 C9 C10 . . -2.1(18) ?
C6 N2 C10 C9 . . 4.2(14) ?
C6 N2 C10 C11 . . -177.5(8) ?
C8 C9 C10 N2 . . -0.7(16) ?
C8 C9 C10 C11 . . -178.8(10) ?
C15 N3 C11 C12 . . -3.4(14) ?
C15 N3 C11 C10 . . 178.2(8) ?
N2 C10 C11 N3 . . -2.7(12) ?
C9 C10 C11 N3 . . 175.4(9) ?
N2 C10 C11 C12 . . 178.9(9) ?
C9 C10 C11 C12 . . -3.0(16) ?
N3 C11 C12 C13 . . 1.7(15) ?
C10 C11 C12 C13 . . -180.0(10) ?
C11 C12 C13 C14 . . 0.9(17) ?
C12 C13 C14 C15 . . -2.0(17) ?
C11 N3 C15 C14 . . 2.3(14) ?
C13 C14 C15 N3 . . 0.5(16) ?
